data_7013962
loop_
_publ_author_name
'Avent, Anthony G.'
'Caro, Catherine F.'
'Hitchcock, Peter B.'
'Lappert, Michael F.'
'Li, Zhengning'
'Wei, Xue-Hong'

_publ_section_title
;
 Synthetic and structural experiments on yttrium, cerium and magnesium
 trimethylsilylmethyls and their reaction products with nitriles; with
 a note on two cerium beta-diketiminates.
;
_journal_issue 10
_journal_name_full 'Dalton transactions (Cambridge, England : 2003)'
_journal_page_first 1567
_journal_page_last 1577
_journal_paper_doi 10.1039/b316695n
_journal_year 2004
_chemical_formula_sum 'C22 H58 Br2 Mg2 O2 Si4'
_chemical_formula_weight 675.48
_chemical_name_systematic
;
?
;
_space_group_IT_number 14
_symmetry_cell_setting monoclinic
_symmetry_space_group_name_Hall '-P 2yn'
_symmetry_space_group_name_H-M 'P 1 21/n 1'
_atom_sites_solution_hydrogens geom
_atom_sites_solution_primary direct
_atom_sites_solution_secondary difmap
_audit_creation_method SHELXL
_cell_angle_alpha 90.00
_cell_angle_beta 107.910(10)
_cell_angle_gamma 90.00
_cell_formula_units_Z 4
_cell_length_a 16.184(2)
_cell_length_b 9.244(2)
_cell_length_c 25.873(4)
_cell_measurement_reflns_used 25
_cell_measurement_temperature 173(2)
_cell_measurement_theta_max 10
_cell_measurement_theta_min 7
_cell_volume 3683.2(11)
_computing_cell_refinement 'Enraf-Nonius CAD4'
_computing_data_collection 'Enraf-Nonius CAD4'
_computing_publication_material SHELXL-93
_computing_structure_refinement 'SHELXL-93 (Sheldrick, 1993)'
_computing_structure_solution 'SHELXS-86 (Sheldrick, 1990)'
_diffrn_ambient_temperature 173(2)
_diffrn_measurement_device ' Enraf-Nonius CAD4'
_diffrn_measurement_method \w--2\q
_diffrn_radiation_monochromator graphite
_diffrn_radiation_source 'fine-focus sealed tube'
_diffrn_radiation_type MoK\a
_diffrn_radiation_wavelength 0.71073
_diffrn_reflns_av_R_equivalents 0.0318
_diffrn_reflns_av_sigmaI/netI 0.0783
_diffrn_reflns_limit_h_max 19
_diffrn_reflns_limit_h_min 0
_diffrn_reflns_limit_k_max 10
_diffrn_reflns_limit_k_min 0
_diffrn_reflns_limit_l_max 29
_diffrn_reflns_limit_l_min -30
_diffrn_reflns_number 6694
_diffrn_reflns_theta_max 24.99
_diffrn_reflns_theta_min 2.35
_diffrn_standards_decay_% 0
_diffrn_standards_interval_time 120
_diffrn_standards_number 2
_exptl_absorpt_coefficient_mu 2.381
_exptl_absorpt_correction_type none
_exptl_crystal_density_diffrn 1.218
_exptl_crystal_F_000 1424
_exptl_crystal_size_max 0.30
_exptl_crystal_size_mid 0.30
_exptl_crystal_size_min 0.20
_refine_diff_density_max 1.465
_refine_diff_density_min -1.744
_refine_diff_density_rms 0.147
_refine_ls_extinction_method none
_refine_ls_goodness_of_fit_all 1.024
_refine_ls_goodness_of_fit_obs 1.078
_refine_ls_hydrogen_treatment riding
_refine_ls_matrix_type full
_refine_ls_number_parameters 289
_refine_ls_number_reflns 6461
_refine_ls_number_restraints 0
_refine_ls_restrained_S_all 1.025
_refine_ls_restrained_S_obs 1.078
_refine_ls_R_factor_all 0.1151
_refine_ls_R_factor_obs 0.0738
_refine_ls_shift/esd_max 0.001
_refine_ls_shift/esd_mean 0.000
_refine_ls_structure_factor_coef Fsqd
_refine_ls_weighting_details 'w=1/[\s^2^(Fo^2^)+(0.1274P)^2^+0.0000P] where P=(Fo^2^+2Fc^2^)/3'
_refine_ls_weighting_scheme calc
_refine_ls_wR_factor_all 0.2054
_refine_ls_wR_factor_obs 0.1761
_reflns_number_observed 4335
_reflns_number_total 6462
_reflns_observed_criterion >2sigma(I)
_cod_data_source_file b316695n.txt
_cod_data_source_block (D)-aug1297
_cod_depositor_comments
;
The following automatic conversions were performed:

'_refine_ls_weighting_scheme' value 'calc
w=1/[\s^2^(Fo^2^)+(0.1274P)^2^+0.0000P] where P=(Fo^2^+2Fc^2^)/3' was
changed to 'calc'. New tag '_refine_ls_weighting_details' was
created. The value of the new tag was set to
'w=1/[\s^2^(Fo^2^)+(0.1274P)^2^+0.0000P] where P=(Fo^2^+2Fc^2^)/3'.

Automatic conversion script
Id: cif_fix_values 3143 2015-03-26 13:38:13Z robertas 
;
_cod_original_sg_symbol_H-M P2(1)/n
_cod_database_code 7013962

loop_
_symmetry_equiv_pos_as_xyz
'x, y, z'
'x+1/2, -y+1/2, z+1/2'
'-x, -y, -z'
'-x-1/2, y-1/2, -z-1/2'

loop_
_atom_site_aniso_label
_atom_site_aniso_U_11
_atom_site_aniso_U_22
_atom_site_aniso_U_33
_atom_site_aniso_U_23
_atom_site_aniso_U_13
_atom_site_aniso_U_12
Br1 0.0456(4) 0.0330(4) 0.0325(4) -0.0059(3) 0.0145(3) -0.0133(3)
Br2 0.0517(5) 0.0341(4) 0.0329(4) -0.0064(3) 0.0145(3) -0.0175(4)
Si1 0.0379(11) 0.0216(10) 0.0309(10) -0.0033(8) 0.0126(8) -0.0027(8)
Si2 0.0469(12) 0.0214(10) 0.0354(11) 0.0009(8) 0.0179(9) -0.0039(9)
Si3 0.0611(14) 0.0249(11) 0.0400(12) 0.0081(9) 0.0200(10) 0.0044(10)
Si4 0.0382(12) 0.0412(12) 0.0334(11) 0.0032(9) 0.0045(9) 0.0022(10)
Mg1 0.0384(13) 0.0203(12) 0.0310(12) 0.0002(9) 0.0123(10) -0.0002(10)
Mg2 0.0370(13) 0.0215(12) 0.0282(12) 0.0009(9) 0.0082(10) 0.0017(10)
O1 0.057(3) 0.039(3) 0.035(3) 0.004(2) 0.019(2) 0.016(3)
O2 0.055(3) 0.030(3) 0.032(3) 0.003(2) 0.010(2) 0.014(2)
C1 0.034(4) 0.022(3) 0.032(4) 0.003(3) 0.014(3) 0.002(3)
C2 0.069(6) 0.043(5) 0.031(4) -0.009(4) 0.012(4) -0.004(4)
C3 0.046(5) 0.028(4) 0.055(5) -0.005(4) 0.018(4) -0.005(4)
C4 0.041(4) 0.043(5) 0.052(5) -0.003(4) 0.015(4) 0.001(4)
C5 0.065(6) 0.032(4) 0.062(5) -0.011(4) 0.027(4) -0.022(4)
C6 0.074(6) 0.023(4) 0.051(5) -0.002(4) 0.027(4) 0.006(4)
C7 0.081(6) 0.034(5) 0.050(5) 0.018(4) 0.025(5) 0.003(4)
C8 0.084(7) 0.045(5) 0.043(5) 0.011(4) 0.018(5) 0.022(5)
C9 0.151(11) 0.030(5) 0.081(7) -0.003(5) 0.039(7) -0.001(6)
C10 0.078(7) 0.077(7) 0.056(6) 0.014(5) 0.032(5) 0.045(6)
C11 0.060(6) 0.132(11) 0.082(8) 0.028(8) 0.034(6) 0.009(7)
C12 0.043(4) 0.024(4) 0.024(3) -0.001(3) 0.006(3) 0.004(3)
C13 0.075(6) 0.038(5) 0.054(5) -0.005(4) 0.026(5) -0.017(5)
C14 0.101(8) 0.028(5) 0.101(8) 0.010(5) 0.049(7) 0.017(5)
C15 0.116(9) 0.052(6) 0.058(6) 0.030(5) 0.024(6) 0.001(6)
C16 0.034(5) 0.077(7) 0.072(6) -0.003(5) 0.014(4) 0.000(5)
C17 0.083(7) 0.077(7) 0.037(5) 0.007(5) -0.005(5) -0.013(6)
C18 0.059(5) 0.044(5) 0.045(5) -0.003(4) 0.006(4) -0.010(4)
C19 0.078(6) 0.040(5) 0.037(4) 0.003(4) 0.015(4) 0.023(5)
C20 0.069(6) 0.057(6) 0.067(6) 0.013(5) 0.024(5) 0.019(5)
C21 0.077(6) 0.056(6) 0.042(5) 0.013(4) 0.017(4) 0.027(5)
C22 0.173(12) 0.034(5) 0.070(7) 0.010(5) 0.055(8) 0.018(7)

loop_
_atom_site_label
_atom_site_type_symbol
_atom_site_fract_x
_atom_site_fract_y
_atom_site_fract_z
_atom_site_U_iso_or_equiv
_atom_site_thermal_displace_type
_atom_site_occupancy
_atom_site_calc_flag
_atom_site_refinement_flags
_atom_site_disorder_group
Br1 Br 0.40207(5) 0.40222(8) 0.22988(3) 0.0365(2) Uani 1 d . .
Br2 Br 0.57616(5) 0.67110(8) 0.26069(3) 0.0392(2) Uani 1 d . .
Si1 Si 0.37127(13) 0.4519(2) 0.05902(8) 0.0297(4) Uani 1 d . .
Si2 Si 0.45878(14) 0.7620(2) 0.08715(8) 0.0334(5) Uani 1 d . .
Si3 Si 0.4994(2) 0.2847(2) 0.40056(8) 0.0410(5) Uani 1 d . .
Si4 Si 0.63346(13) 0.5489(2) 0.42775(8) 0.0391(5) Uani 1 d . .
Mg1 Mg 0.50543(15) 0.5023(2) 0.17982(9) 0.0295(5) Uani 1 d . .
Mg2 Mg 0.47878(15) 0.5599(2) 0.31307(9) 0.0293(5) Uani 1 d . .
O1 O 0.5978(3) 0.3475(5) 0.1910(2) 0.0428(13) Uani 1 d . .
O2 O 0.3933(3) 0.7216(5) 0.3095(2) 0.0391(12) Uani 1 d . .
C1 C 0.4639(4) 0.5650(7) 0.0972(3) 0.0284(15) Uani 1 d . .
H1 H 0.5124 0.5337 0.0834 0.034 Uiso 1 calc R .
C2 C 0.3518(6) 0.4516(9) -0.0162(3) 0.048(2) Uani 1 d . .
H2A H 0.3019 0.3897 -0.0337 0.073 Uiso 1 calc R .
H2B H 0.4034 0.4146 -0.0240 0.073 Uiso 1 calc R .
H2C H 0.3399 0.5505 -0.0302 0.073 Uiso 1 calc R .
C3 C 0.3915(5) 0.2580(8) 0.0807(3) 0.042(2) Uani 1 d . .
H3A H 0.3421 0.1988 0.0602 0.064 Uiso 1 calc R .
H3B H 0.3988 0.2501 0.1196 0.064 Uiso 1 calc R .
H3C H 0.4443 0.2240 0.0735 0.064 Uiso 1 calc R .
C4 C 0.2665(5) 0.5114(9) 0.0700(3) 0.045(2) Uani 1 d . .
H4A H 0.2191 0.4489 0.0491 0.067 Uiso 1 calc R .
H4B H 0.2541 0.6117 0.0579 0.067 Uiso 1 calc R .
H4C H 0.2719 0.5045 0.1087 0.067 Uiso 1 calc R .
C5 C 0.5707(5) 0.8394(9) 0.1128(3) 0.051(2) Uani 1 d . .
H5A H 0.5681 0.9445 0.1074 0.077 Uiso 1 calc R .
H5B H 0.6072 0.7966 0.0928 0.077 Uiso 1 calc R .
H5C H 0.5956 0.8178 0.1516 0.077 Uiso 1 calc R .
C6 C 0.3919(6) 0.8497(8) 0.1253(3) 0.047(2) Uani 1 d . .
H6A H 0.3904 0.9544 0.1191 0.071 Uiso 1 calc R .
H6B H 0.4174 0.8299 0.1642 0.071 Uiso 1 calc R .
H6C H 0.3327 0.8109 0.1127 0.071 Uiso 1 calc R .
C7 C 0.4156(6) 0.8206(9) 0.0143(3) 0.054(2) Uani 1 d . .
H7A H 0.4149 0.9265 0.0124 0.081 Uiso 1 calc R .
H7B H 0.3565 0.7835 -0.0015 0.081 Uiso 1 calc R .
H7C H 0.4530 0.7823 -0.0060 0.081 Uiso 1 calc R .
C8 C 0.6263(6) 0.2578(9) 0.2396(3) 0.058(2) Uani 1 d . .
H8A H 0.6093 0.3040 0.2693 0.069 Uiso 1 calc R .
H8B H 0.6904 0.2494 0.2514 0.069 Uiso 1 calc R .
C9 C 0.5862(9) 0.1089(10) 0.2285(4) 0.087(4) Uani 1 d . .
H9A H 0.6060 0.0501 0.2615 0.130 Uiso 1 calc R .
H9B H 0.6039 0.0627 0.1994 0.130 Uiso 1 calc R .
H9C H 0.5228 0.1173 0.2173 0.130 Uiso 1 calc R .
C10 C 0.6498(6) 0.3301(11) 0.1549(4) 0.068(3) Uani 1 d . .
H10A H 0.6123 0.3410 0.1169 0.081 Uiso 1 calc R .
H10B H 0.6747 0.2314 0.1592 0.081 Uiso 1 calc R .
C11 C 0.7201(7) 0.4363(14) 0.1662(4) 0.089(4) Uani 1 d . .
H11A H 0.7539 0.4215 0.1410 0.133 Uiso 1 calc R .
H11B H 0.7579 0.4245 0.2036 0.133 Uiso 1 calc R .
H11C H 0.6955 0.5341 0.1614 0.133 Uiso 1 calc R .
C12 C 0.5248(5) 0.4758(7) 0.3933(2) 0.031(2) Uani 1 d . .
H12 H 0.4877 0.5270 0.4121 0.038 Uiso 1 calc R .
C13 C 0.3807(6) 0.2526(9) 0.3698(3) 0.055(2) Uani 1 d . .
H13A H 0.3678 0.1505 0.3738 0.082 Uiso 1 calc R .
H13B H 0.3634 0.2776 0.3311 0.082 Uiso 1 calc R .
H13C H 0.3486 0.3130 0.3881 0.082 Uiso 1 calc R .
C14 C 0.5562(7) 0.1628(9) 0.3656(4) 0.073(3) Uani 1 d . .
H14A H 0.5410 0.0621 0.3704 0.109 Uiso 1 calc R .
H14B H 0.6191 0.1757 0.3812 0.109 Uiso 1 calc R .
H14C H 0.5385 0.1861 0.3268 0.109 Uiso 1 calc R .
C15 C 0.5271(7) 0.2213(10) 0.4732(3) 0.076(3) Uani 1 d . .
H15A H 0.5118 0.1189 0.4738 0.114 Uiso 1 calc R .
H15B H 0.4945 0.2784 0.4922 0.114 Uiso 1 calc R .
H15C H 0.5895 0.2336 0.4912 0.114 Uiso 1 calc R .
C16 C 0.7167(5) 0.4764(11) 0.3975(4) 0.061(3) Uani 1 d . .
H16A H 0.7736 0.5175 0.4168 0.092 Uiso 1 calc R .
H16B H 0.7006 0.5031 0.3590 0.092 Uiso 1 calc R .
H16C H 0.7192 0.3708 0.4010 0.092 Uiso 1 calc R .
C17 C 0.6740(6) 0.5114(11) 0.5023(3) 0.071(3) Uani 1 d . .
H17A H 0.7319 0.5536 0.5177 0.107 Uiso 1 calc R .
H17B H 0.6771 0.4066 0.5084 0.107 Uiso 1 calc R .
H17C H 0.6342 0.5543 0.5200 0.107 Uiso 1 calc R .
C18 C 0.6330(5) 0.7503(9) 0.4214(3) 0.051(2) Uani 1 d . .
H18A H 0.6913 0.7879 0.4399 0.077 Uiso 1 calc R .
H18B H 0.5915 0.7916 0.4381 0.077 Uiso 1 calc R .
H18C H 0.6161 0.7771 0.3829 0.077 Uiso 1 calc R .
C19 C 0.3679(6) 0.7645(9) 0.3580(3) 0.052(2) Uani 1 d . .
H19A H 0.4187 0.7544 0.3910 0.063 Uiso 1 calc R .
H19B H 0.3502 0.8675 0.3547 0.063 Uiso 1 calc R .
C20 C 0.2968(6) 0.6769(10) 0.3641(4) 0.064(3) Uani 1 d . .
H20A H 0.2822 0.7084 0.3964 0.096 Uiso 1 calc R .
H20B H 0.3145 0.5750 0.3682 0.096 Uiso 1 calc R .
H20C H 0.2460 0.6881 0.3319 0.096 Uiso 1 calc R .
C21 C 0.3395(6) 0.7856(9) 0.2602(3) 0.058(2) Uani 1 d . .
H21A H 0.2778 0.7766 0.2586 0.070 Uiso 1 calc R .
H21B H 0.3474 0.7325 0.2288 0.070 Uiso 1 calc R .
C22 C 0.3610(9) 0.9433(10) 0.2561(4) 0.088(4) Uani 1 d . .
H22A H 0.3231 0.9833 0.2219 0.133 Uiso 1 calc R .
H22B H 0.4217 0.9524 0.2569 0.133 Uiso 1 calc R .
H22C H 0.3522 0.9965 0.2867 0.133 Uiso 1 calc R .

loop_
_atom_type_symbol
_atom_type_description
_atom_type_scat_dispersion_real
_atom_type_scat_dispersion_imag
_atom_type_scat_source
C C 0.0033 0.0016 'International Tables Vol C Tables 4.2.6.8 and 6.1.1.4'
H H 0.0000 0.0000 'International Tables Vol C Tables 4.2.6.8 and 6.1.1.4'
Br Br -0.2901 2.4595 'International Tables Vol C Tables 4.2.6.8 and 6.1.1.4'
O O 0.0106 0.0060 'International Tables Vol C Tables 4.2.6.8 and 6.1.1.4'
Si Si 0.0817 0.0704 'International Tables Vol C Tables 4.2.6.8 and 6.1.1.4'
Mg Mg 0.0486 0.0363 'International Tables Vol C Tables 4.2.6.8 and 6.1.1.4'

loop_
_geom_angle_atom_site_label_1
_geom_angle_atom_site_label_2
_geom_angle_atom_site_label_3
_geom_angle
_geom_angle_site_symmetry_1
_geom_angle_site_symmetry_3
_geom_angle_publ_flag
Mg2 Br1 Mg1 89.79(7) . . ?
Mg1 Br2 Mg2 89.69(7) . . ?
C1 Si1 C2 114.0(3) . . ?
C1 Si1 C3 110.0(3) . . ?
C2 Si1 C3 105.5(4) . . ?
C1 Si1 C4 112.0(3) . . ?
C2 Si1 C4 106.6(4) . . ?
C3 Si1 C4 108.4(4) . . ?
C1 Si2 C6 111.4(3) . . ?
C1 Si2 C5 109.4(4) . . ?
C6 Si2 C5 107.7(4) . . ?
C1 Si2 C7 114.5(3) . . ?
C6 Si2 C7 108.0(4) . . ?
C5 Si2 C7 105.4(4) . . ?
C12 Si3 C14 112.0(4) . . ?
C12 Si3 C13 110.1(4) . . ?
C14 Si3 C13 107.2(4) . . ?
C12 Si3 C15 114.1(4) . . ?
C14 Si3 C15 107.1(5) . . ?
C13 Si3 C15 106.0(4) . . ?
C12 Si4 C18 110.3(3) . . ?
C12 Si4 C17 114.3(4) . . ?
C18 Si4 C17 105.4(4) . . ?
C12 Si4 C16 111.6(4) . . ?
C18 Si4 C16 107.6(4) . . ?
C17 Si4 C16 107.2(4) . . ?
O1 Mg1 C1 109.2(2) . . ?
O1 Mg1 Br2 100.8(2) . . ?
C1 Mg1 Br2 125.3(2) . . ?
O1 Mg1 Br1 103.8(2) . . ?
C1 Mg1 Br1 123.5(2) . . ?
Br2 Mg1 Br1 90.24(7) . . ?
O2 Mg2 C12 110.2(2) . . ?
O2 Mg2 Br1 103.4(2) . . ?
C12 Mg2 Br1 122.9(2) . . ?
O2 Mg2 Br2 101.6(2) . . ?
C12 Mg2 Br2 124.7(2) . . ?
Br1 Mg2 Br2 90.11(7) . . ?
C10 O1 C8 113.6(6) . . ?
C10 O1 Mg1 122.5(5) . . ?
C8 O1 Mg1 123.3(5) . . ?
C21 O2 C19 113.1(6) . . ?
C21 O2 Mg2 124.5(4) . . ?
C19 O2 Mg2 121.4(4) . . ?
Si2 C1 Si1 119.4(4) . . ?
Si2 C1 Mg1 113.7(3) . . ?
Si1 C1 Mg1 109.8(3) . . ?
O1 C8 C9 110.5(7) . . ?
O1 C10 C11 111.6(8) . . ?
Si3 C12 Si4 121.0(4) . . ?
Si3 C12 Mg2 115.4(3) . . ?
Si4 C12 Mg2 109.6(3) . . ?
C20 C19 O2 112.0(7) . . ?
O2 C21 C22 111.8(8) . . ?

loop_
_geom_bond_atom_site_label_1
_geom_bond_atom_site_label_2
_geom_bond_distance
_geom_bond_site_symmetry_2
_geom_bond_publ_flag
Br1 Mg2 2.580(2) . ?
Br1 Mg1 2.582(2) . ?
Br2 Mg1 2.579(2) . ?
Br2 Mg2 2.587(2) . ?
Si1 C1 1.846(7) . ?
Si1 C2 1.873(7) . ?
Si1 C3 1.876(8) . ?
Si1 C4 1.884(7) . ?
Si2 C1 1.838(7) . ?
Si2 C6 1.860(7) . ?
Si2 C5 1.870(8) . ?
Si2 C7 1.877(8) . ?
Si3 C12 1.837(7) . ?
Si3 C14 1.856(9) . ?
Si3 C13 1.862(9) . ?
Si3 C15 1.885(8) . ?
Si4 C12 1.838(7) . ?
Si4 C18 1.869(8) . ?
Si4 C17 1.870(8) . ?
Si4 C16 1.876(8) . ?
Mg1 O1 2.024(5) . ?
Mg1 C1 2.114(7) . ?
Mg2 O2 2.020(5) . ?
Mg2 C12 2.125(6) . ?
O1 C10 1.444(9) . ?
O1 C8 1.458(9) . ?
O2 C21 1.432(9) . ?
O2 C19 1.491(8) . ?
C8 C9 1.512(13) . ?
C10 C11 1.463(14) . ?
C19 C20 1.454(12) . ?
C21 C22 1.510(13) . ?
